data_1501832
loop_
_publ_author_name
'Rateb, Mostafa E.'
'Houssen, Wael E.'
'Arnold, Markus'
'Abdelrahman, Mostafa H.'
'Deng, Hai'
'Harrison, William T. A.'
'Okoro, Chinyere K.'
'Asenjo, Juan A.'
'Andrews, Barbara A.'
'Ferguson, Gail'
'Bull, Alan T.'
'Goodfellow, Michael'
'Ebel, Rainer'
'Jaspars, Marcel'

_publ_section_title
;
 Chaxamycins A-D, bioactive ansamycins from a hyper-arid desert
 Streptomyces sp.
;
_journal_issue 6
_journal_name_full 'Journal of natural products'
_journal_page_first 1491
_journal_page_last 1499
_journal_paper_doi 10.1021/np200320u
_journal_volume 74
_journal_year 2011
_chemical_absolute_configuration unk
_chemical_formula_moiety 'C35 H45 N O10, 4.5(H2 O)'
_chemical_formula_sum 'C35 H54 N O14.5'
_chemical_formula_weight 720.79
_chemical_name_systematic
; 
 ? 
;
_space_group_IT_number 18
_symmetry_cell_setting orthorhombic
_symmetry_space_group_name_Hall 'P 2 2ab'
_symmetry_space_group_name_H-M 'P 21 21 2'
_atom_sites_solution_hydrogens geom
_atom_sites_solution_primary direct
_atom_sites_solution_secondary difmap
_audit_creation_method SHELXL-97
_cell_angle_alpha 90.00
_cell_angle_beta 90.00
_cell_angle_gamma 90.00
_cell_formula_units_Z 4
_cell_length_a 24.5968(6)
_cell_length_b 10.0636(2)
_cell_length_c 14.6630(4)
_cell_measurement_reflns_used 42613
_cell_measurement_temperature 120(2)
_cell_measurement_theta_max 27.48
_cell_measurement_theta_min 2.91
_cell_volume 3629.57(15)
_computing_structure_refinement 'SHELXL-97 (Sheldrick, 2008)'
_computing_structure_solution 'SHELXS-97 (Sheldrick, 2008)'
_diffrn_ambient_temperature 120(2)
_diffrn_measured_fraction_theta_full 0.997
_diffrn_measured_fraction_theta_max 0.997
_diffrn_measurement_device_type 'Nonius KappaCCD'
_diffrn_measurement_method '\w and \f'
_diffrn_radiation_monochromator graphite
_diffrn_radiation_source 'fine-focus sealed tube'
_diffrn_radiation_type MoK\a
_diffrn_radiation_wavelength 0.71073
_diffrn_reflns_av_R_equivalents 0.0822
_diffrn_reflns_av_sigmaI/netI 0.0578
_diffrn_reflns_limit_h_max 20
_diffrn_reflns_limit_h_min -30
_diffrn_reflns_limit_k_max 11
_diffrn_reflns_limit_k_min -12
_diffrn_reflns_limit_l_max 18
_diffrn_reflns_limit_l_min -18
_diffrn_reflns_number 26648
_diffrn_reflns_theta_full 26.00
_diffrn_reflns_theta_max 26.00
_diffrn_reflns_theta_min 2.96
_diffrn_standards_decay_% 0
_exptl_absorpt_coefficient_mu 0.102
_exptl_absorpt_correction_type none
_exptl_crystal_colour yellow
_exptl_crystal_density_diffrn 1.319
_exptl_crystal_density_method 'not measured'
_exptl_crystal_description lath
_exptl_crystal_F_000 1548
_exptl_crystal_size_max 0.20
_exptl_crystal_size_mid 0.05
_exptl_crystal_size_min 0.04
_refine_diff_density_max 0.829
_refine_diff_density_min -0.716
_refine_diff_density_rms 0.173
_refine_ls_abs_structure_details none
_refine_ls_extinction_method none
_refine_ls_goodness_of_fit_ref 1.165
_refine_ls_hydrogen_treatment constr
_refine_ls_matrix_type full
_refine_ls_number_parameters 217
_refine_ls_number_reflns 4000
_refine_ls_number_restraints 0
_refine_ls_restrained_S_all 1.165
_refine_ls_R_factor_all 0.2172
_refine_ls_R_factor_gt 0.1986
_refine_ls_shift/su_max 0.000
_refine_ls_shift/su_mean 0.000
_refine_ls_structure_factor_coef Fsqd
_refine_ls_weighting_details 'calc w=1/[\s^2^(Fo^2^)+(0.0298P)^2^+80.5298P] where P=(Fo^2^+2Fc^2^)/3'
_refine_ls_weighting_scheme calc
_refine_ls_wR_factor_gt 0.3998
_refine_ls_wR_factor_ref 0.4102
_reflns_number_gt 3438
_reflns_number_total 4000
_reflns_threshold_expression I>2sigma(I)
_cod_data_source_file np200320u_si_003.cif
_cod_data_source_block c34istz
_cod_original_formula_sum 'C35 H54 N O14.50'
_cod_database_code 1501832

loop_
_symmetry_equiv_pos_as_xyz
'x, y, z'
'-x, -y, z'
'-x+1/2, y+1/2, -z'
'x+1/2, -y+1/2, -z'

loop_
_atom_site_label
_atom_site_type_symbol
_atom_site_fract_x
_atom_site_fract_y
_atom_site_fract_z
_atom_site_U_iso_or_equiv
_atom_site_adp_type
_atom_site_occupancy
_atom_site_symmetry_multiplicity
_atom_site_calc_flag
_atom_site_refinement_flags
_atom_site_disorder_assembly
_atom_site_disorder_group
C1 C 0.4392(7) 0.8952(18) 0.3035(12) 0.037(4) Uiso 1 1 d . . .
C2 C 0.4392(7) 0.7532(16) 0.3244(11) 0.028(4) Uiso 1 1 d . . .
C3 C 0.4347(7) 0.6577(16) 0.2673(11) 0.026(3) Uiso 1 1 d . . .
C4 C 0.4335(6) 0.6946(16) 0.1658(10) 0.025(3) Uiso 1 1 d . . .
C5 C 0.4193(7) 0.8749(17) 0.0528(12) 0.031(4) Uiso 1 1 d . . .
C6 C 0.4180(6) 1.0146(17) 0.0212(11) 0.028(3) Uiso 1 1 d . . .
C7 C 0.4245(8) 1.1123(19) 0.0933(13) 0.040(4) Uiso 1 1 d . . .
C8 C 0.4314(7) 1.0701(18) 0.1794(13) 0.037(4) Uiso 1 1 d . . .
C9 C 0.4335(7) 0.9347(16) 0.2113(11) 0.030(4) Uiso 1 1 d . . .
C10 C 0.4292(6) 0.8431(16) 0.1395(11) 0.026(3) Uiso 1 1 d . . .
C11 C 0.4074(7) 0.7776(17) -0.0255(12) 0.031(4) Uiso 1 1 d . . .
C12 C 0.3563(7) 0.6952(17) -0.0190(11) 0.029(4) Uiso 1 1 d . . .
C13 C 0.3547(7) 0.5782(18) -0.0852(12) 0.037(4) Uiso 1 1 d . . .
H13A H 0.3894 0.5725 -0.1178 0.056 Uiso 1 1 calc R . .
H13B H 0.3252 0.5913 -0.1291 0.056 Uiso 1 1 calc R . .
H13C H 0.3486 0.4958 -0.0511 0.056 Uiso 1 1 calc R . .
C14 C 0.4223(10) 1.256(3) 0.0645(18) 0.067(7) Uiso 1 1 d . . .
H14A H 0.4406 1.2669 0.0056 0.101 Uiso 1 1 calc R . .
H14B H 0.4405 1.3114 0.1104 0.101 Uiso 1 1 calc R . .
H14C H 0.3843 1.2844 0.0588 0.101 Uiso 1 1 calc R . .
C15 C 0.4065(6) 0.6609(16) 0.4637(11) 0.027(3) Uiso 1 1 d . . .
C16 C 0.4238(6) 0.6104(15) 0.5562(10) 0.026(3) Uiso 1 1 d . . .
H16 H 0.4618 0.6050 0.5674 0.032 Uiso 1 1 calc R . .
C17 C 0.3906(6) 0.5722(16) 0.6247(11) 0.028(4) Uiso 1 1 d . . .
H17 H 0.4060 0.5324 0.6774 0.034 Uiso 1 1 calc R . .
C18 C 0.3320(6) 0.5898(16) 0.6204(11) 0.027(3) Uiso 1 1 d . . .
H18 H 0.3170 0.6456 0.5747 0.032 Uiso 1 1 calc R . .
C19 C 0.2973(6) 0.5266(15) 0.6822(11) 0.025(3) Uiso 1 1 d . . .
H19 H 0.3119 0.4644 0.7243 0.030 Uiso 1 1 calc R . .
C20 C 0.2369(7) 0.5549(17) 0.6833(11) 0.031(4) Uiso 1 1 d . . .
H20 H 0.2321 0.6492 0.6633 0.037 Uiso 1 1 calc R . .
C21 C 0.2051(6) 0.4634(14) 0.6108(10) 0.022(3) Uiso 1 1 d . . .
H21 H 0.1660 0.4895 0.6150 0.026 Uiso 1 1 calc R . .
C22 C 0.2212(6) 0.4796(16) 0.5095(10) 0.024(3) Uiso 1 1 d . . .
H22 H 0.2387 0.5684 0.5006 0.028 Uiso 1 1 calc R . .
C23 C 0.1674(5) 0.4752(14) 0.4566(9) 0.017(3) Uiso 1 1 d . . .
H23 H 0.1455 0.3983 0.4793 0.021 Uiso 1 1 calc R . .
C24 C 0.1757(5) 0.4587(13) 0.3492(9) 0.013(3) Uiso 1 1 d . . .
H24 H 0.1936 0.3703 0.3403 0.016 Uiso 1 1 calc R . .
C25 C 0.2134(6) 0.5590(14) 0.3089(10) 0.020(3) Uiso 1 1 d . . .
H25 H 0.2490 0.5535 0.3417 0.024 Uiso 1 1 calc R . .
C26 C 0.2243(6) 0.5423(14) 0.2048(10) 0.020(3) Uiso 1 1 d . . .
H26 H 0.1891 0.5518 0.1711 0.024 Uiso 1 1 calc R . .
C27 C 0.2635(7) 0.6460(18) 0.1711(11) 0.032(4) Uiso 1 1 d . . .
H27 H 0.2486 0.7350 0.1885 0.038 Uiso 1 1 calc R . .
C28 C 0.2705(6) 0.6444(17) 0.0674(11) 0.028(3) Uiso 1 1 d . . .
H28 H 0.2772 0.5510 0.0469 0.033 Uiso 1 1 calc R . .
C29 C 0.3190(6) 0.7285(17) 0.0429(11) 0.029(4) Uiso 1 1 d . . .
H29 H 0.3234 0.8109 0.0737 0.034 Uiso 1 1 calc R . .
C30 C 0.4311(6) 0.5118(14) 0.2784(10) 0.022(3) Uiso 1 1 d . . .
H30A H 0.4533 0.4683 0.2316 0.033 Uiso 1 1 calc R . .
H30B H 0.3932 0.4837 0.2721 0.033 Uiso 1 1 calc R . .
H30C H 0.4446 0.4869 0.3390 0.033 Uiso 1 1 calc R . .
C31 C 0.2139(7) 0.5446(19) 0.7735(12) 0.038(4) Uiso 1 1 d . . .
H31A H 0.1742 0.5434 0.7692 0.056 Uiso 1 1 calc R . .
H31B H 0.2254 0.6209 0.8102 0.056 Uiso 1 1 calc R . .
H31C H 0.2266 0.4624 0.8024 0.056 Uiso 1 1 calc R . .
C32 C 0.2615(7) 0.3706(17) 0.4831(12) 0.035(4) Uiso 1 1 d . . .
H32A H 0.2772 0.3908 0.4233 0.053 Uiso 1 1 calc R . .
H32B H 0.2425 0.2850 0.4804 0.053 Uiso 1 1 calc R . .
H32C H 0.2905 0.3660 0.5287 0.053 Uiso 1 1 calc R . .
C33 C 0.1207(7) 0.4492(18) 0.3033(12) 0.034(4) Uiso 1 1 d . . .
H33A H 0.0964 0.3943 0.3405 0.050 Uiso 1 1 calc R . .
H33B H 0.1249 0.4088 0.2429 0.050 Uiso 1 1 calc R . .
H33C H 0.1052 0.5384 0.2968 0.050 Uiso 1 1 calc R . .
C34 C 0.2468(8) 0.397(2) 0.1903(15) 0.048(5) Uiso 1 1 d . . .
H34A H 0.2245 0.3340 0.2247 0.072 Uiso 1 1 calc R . .
H34B H 0.2845 0.3924 0.2118 0.072 Uiso 1 1 calc R . .
H34C H 0.2455 0.3746 0.1253 0.072 Uiso 1 1 calc R . .
C35 C 0.2191(8) 0.698(2) 0.0191(14) 0.044(5) Uiso 1 1 d . . .
H35A H 0.2292 0.7364 -0.0400 0.066 Uiso 1 1 calc R . .
H35B H 0.2023 0.7673 0.0570 0.066 Uiso 1 1 calc R . .
H35C H 0.1932 0.6257 0.0097 0.066 Uiso 1 1 calc R . .
N1 N 0.4446(6) 0.7211(14) 0.4193(9) 0.029(3) Uiso 1 1 d . . .
H1 H 0.4747 0.7431 0.4481 0.035 Uiso 1 1 calc R . .
O1 O 0.4413(6) 0.9778(15) 0.3645(10) 0.053(4) Uiso 1 1 d . . .
O4 O 0.4418(5) 0.6111(13) 0.1071(9) 0.042(3) Uiso 1 1 d . . .
O6 O 0.4088(6) 1.0426(16) -0.0617(10) 0.062(4) Uiso 1 1 d . . .
H6 H 0.4072 1.1254 -0.0679 0.093 Uiso 1 1 calc R . .
O8 O 0.4357(6) 1.1687(15) 0.2450(10) 0.058(4) Uiso 1 1 d . . .
H8 H 0.4395 1.1337 0.2966 0.087 Uiso 1 1 calc R . .
O11 O 0.4394(6) 0.7658(15) -0.0927(10) 0.051(4) Uiso 1 1 d . . .
O15 O 0.3610(4) 0.6434(10) 0.4298(7) 0.024(2) Uiso 1 1 d . . .
O21 O 0.2082(4) 0.3281(11) 0.6441(8) 0.030(3) Uiso 1 1 d . . .
H21A H 0.1991 0.3260 0.6993 0.045 Uiso 1 1 calc R . .
O23 O 0.1381(4) 0.5942(10) 0.4747(7) 0.025(2) Uiso 1 1 d . . .
H23A H 0.1087 0.5934 0.4456 0.038 Uiso 1 1 calc R . .
O25 O 0.1910(4) 0.6938(11) 0.3222(7) 0.026(2) Uiso 1 1 d . . .
H25A H 0.1613 0.6887 0.3505 0.040 Uiso 1 1 calc R . .
O27 O 0.3176(5) 0.6356(13) 0.2085(8) 0.039(3) Uiso 1 1 d . . .
H27A H 0.3191 0.5705 0.2443 0.058 Uiso 1 1 calc R . .
O1W O 0.5237(5) 0.8666(12) 0.5309(8) 0.036(3) Uiso 1 1 d . . .
O2W O 0.5209(6) 0.7660(17) 0.7073(12) 0.068(5) Uiso 1 1 d . . .
O3W O 0.4919(14) 0.474(3) -0.0542(17) 0.053(8) Uiso 0.50 1 d P . .
O4WA O 0.0838(11) 0.784(3) 0.125(2) 0.050(7) Uiso 0.50 1 d P A 1
O4WB O 0.1089(9) 0.758(2) 0.1828(16) 0.033(5) Uiso 0.50 1 d P B 2
O5W O 0.0000 0.5000 0.1881(14) 0.050(5) Uiso 1 2 d S . .
O6W O 0.5000 0.5000 0.7612(15) 0.057(6) Uiso 1 2 d S . .

loop_
_atom_type_symbol
_atom_type_description
_atom_type_scat_dispersion_real
_atom_type_scat_dispersion_imag
_atom_type_scat_source
C C 0.0033 0.0016 'International Tables Vol C Tables 4.2.6.8 and 6.1.1.4'
H H 0.0000 0.0000 'International Tables Vol C Tables 4.2.6.8 and 6.1.1.4'
N N 0.0061 0.0033 'International Tables Vol C Tables 4.2.6.8 and 6.1.1.4'
O O 0.0106 0.0060 'International Tables Vol C Tables 4.2.6.8 and 6.1.1.4'

loop_
_geom_angle_atom_site_label_1
_geom_angle_atom_site_label_2
_geom_angle_atom_site_label_3
_geom_angle
O1 C1 C9 120.8(17)
O1 C1 C2 120.8(17)
C9 C1 C2 118.3(16)
C3 C2 N1 118.3(15)
C3 C2 C1 126.7(16)
N1 C2 C1 115.0(14)
C2 C3 C30 132.7(16)
C2 C3 C4 117.0(15)
C30 C3 C4 110.2(13)
O4 C4 C3 121.0(14)
O4 C4 C10 120.0(14)
C3 C4 C10 118.5(13)
C10 C5 C6 122.0(15)
C10 C5 C11 126.5(16)
C6 C5 C11 111.5(14)
O6 C6 C7 124.5(17)
O6 C6 C5 121.0(16)
C7 C6 C5 114.4(15)
C8 C7 C6 118.9(17)
C8 C7 C14 124.8(19)
C6 C7 C14 116.3(18)
C7 C8 O8 115.8(17)
C7 C8 C9 127.5(17)
O8 C8 C9 116.6(15)
C10 C9 C1 122.7(15)
C10 C9 C8 112.0(15)
C1 C9 C8 125.4(15)
C5 C10 C9 124.9(16)
C5 C10 C4 118.9(14)
C9 C10 C4 116.2(14)
O11 C11 C12 121.0(16)
O11 C11 C5 121.6(15)
C12 C11 C5 117.4(14)
C29 C12 C11 118.5(15)
C29 C12 C13 127.6(16)
C11 C12 C13 113.9(14)
C12 C13 H13A 109.5
C12 C13 H13B 109.5
H13A C13 H13B 109.5
C12 C13 H13C 109.5
H13A C13 H13C 109.5
H13B C13 H13C 109.5
C7 C14 H14A 109.5
C7 C14 H14B 109.5
H14A C14 H14B 109.5
C7 C14 H14C 109.5
H14A C14 H14C 109.5
H14B C14 H14C 109.5
O15 C15 N1 121.4(15)
O15 C15 C16 124.7(14)
N1 C15 C16 113.9(14)
C17 C16 C15 126.3(14)
C17 C16 H16 116.9
C15 C16 H16 116.9
C16 C17 C18 122.3(16)
C16 C17 H17 118.9
C18 C17 H17 118.9
C19 C18 C17 121.5(15)
C19 C18 H18 119.3
C17 C18 H18 119.3
C18 C19 C20 121.4(15)
C18 C19 H19 119.3
C20 C19 H19 119.3
C31 C20 C19 112.4(15)
C31 C20 C21 111.9(14)
C19 C20 C21 111.2(13)
C31 C20 H20 107.0
C19 C20 H20 107.0
C21 C20 H20 107.0
O21 C21 C22 114.2(12)
O21 C21 C20 106.8(11)
C22 C21 C20 116.8(12)
O21 C21 H21 106.1
C22 C21 H21 106.1
C20 C21 H21 106.1
C32 C22 C23 114.2(13)
C32 C22 C21 109.5(13)
C23 C22 C21 105.2(11)
C32 C22 H22 109.3
C23 C22 H22 109.3
C21 C22 H22 109.3
O23 C23 C22 108.5(11)
O23 C23 C24 109.7(11)
C22 C23 C24 113.0(11)
O23 C23 H23 108.5
C22 C23 H23 108.5
C24 C23 H23 108.5
C25 C24 C33 114.9(12)
C25 C24 C23 113.5(11)
C33 C24 C23 109.3(11)
C25 C24 H24 106.1
C33 C24 H24 106.1
C23 C24 H24 106.1
O25 C25 C24 109.7(11)
O25 C25 C26 107.0(11)
C24 C25 C26 114.9(12)
O25 C25 H25 108.3
C24 C25 H25 108.3
C26 C25 H25 108.3
C27 C26 C25 110.9(12)
C27 C26 C34 111.9(13)
C25 C26 C34 107.0(13)
C27 C26 H26 109.0
C25 C26 H26 109.0
C34 C26 H26 109.0
O27 C27 C26 114.6(14)
O27 C27 C28 105.8(13)
C26 C27 C28 113.0(14)
O27 C27 H27 107.7
C26 C27 H27 107.7
C28 C27 H27 107.7
C29 C28 C27 108.7(14)
C29 C28 C35 109.9(14)
C27 C28 C35 111.0(14)
C29 C28 H28 109.1
C27 C28 H28 109.1
C35 C28 H28 109.1
C12 C29 C28 124.4(15)
C12 C29 H29 117.8
C28 C29 H29 117.8
C3 C30 H30A 109.5
C3 C30 H30B 109.5
H30A C30 H30B 109.5
C3 C30 H30C 109.5
H30A C30 H30C 109.5
H30B C30 H30C 109.5
C20 C31 H31A 109.5
C20 C31 H31B 109.5
H31A C31 H31B 109.5
C20 C31 H31C 109.5
H31A C31 H31C 109.5
H31B C31 H31C 109.5
C22 C32 H32A 109.5
C22 C32 H32B 109.5
H32A C32 H32B 109.5
C22 C32 H32C 109.5
H32A C32 H32C 109.5
H32B C32 H32C 109.5
C24 C33 H33A 109.5
C24 C33 H33B 109.5
H33A C33 H33B 109.5
C24 C33 H33C 109.5
H33A C33 H33C 109.5
H33B C33 H33C 109.5
C26 C34 H34A 109.5
C26 C34 H34B 109.5
H34A C34 H34B 109.5
C26 C34 H34C 109.5
H34A C34 H34C 109.5
H34B C34 H34C 109.5
C28 C35 H35A 109.5
C28 C35 H35B 109.5
H35A C35 H35B 109.5
C28 C35 H35C 109.5
H35A C35 H35C 109.5
H35B C35 H35C 109.5
C15 N1 C2 121.8(14)
C15 N1 H1 119.1
C2 N1 H1 119.1
C6 O6 H6 109.5
C8 O8 H8 109.5
C21 O21 H21A 109.5
C23 O23 H23A 109.5
C25 O25 H25A 109.5
C27 O27 H27A 109.5

loop_
_geom_bond_atom_site_label_1
_geom_bond_atom_site_label_2
_geom_bond_distance
_geom_bond_site_symmetry_2
C1 O1 1.22(2) .
C1 C9 1.42(2) .
C1 C2 1.46(2) .
C2 C3 1.28(2) .
C2 N1 1.43(2) .
C3 C30 1.48(2) .
C3 C4 1.53(2) .
C4 O4 1.220(19) .
C4 C10 1.55(2) .
C5 C10 1.33(2) .
C5 C6 1.48(2) .
C5 C11 1.54(2) .
C6 O6 1.27(2) .
C6 C7 1.45(2) .
C7 C8 1.34(3) .
C7 C14 1.51(3) .
C8 O8 1.39(2) .
C8 C9 1.44(2) .
C9 C10 1.40(2) .
C11 O11 1.27(2) .
C11 C12 1.51(2) .
C12 C29 1.33(2) .
C12 C13 1.53(2) .
C13 H13A 0.9800 .
C13 H13B 0.9800 .
C13 H13C 0.9800 .
C14 H14A 0.9800 .
C14 H14B 0.9800 .
C14 H14C 0.9800 .
C15 O15 1.236(18) .
C15 N1 1.29(2) .
C15 C16 1.51(2) .
C16 C17 1.35(2) .
C16 H16 0.9500 .
C17 C18 1.45(2) .
C17 H17 0.9500 .
C18 C19 1.40(2) .
C18 H18 0.9500 .
C19 C20 1.51(2) .
C19 H19 0.9500 .
C20 C31 1.44(2) .
C20 C21 1.61(2) .
C20 H20 1.0000 .
C21 O21 1.449(18) .
C21 C22 1.54(2) .
C21 H21 1.0000 .
C22 C32 1.53(2) .
C22 C23 1.535(19) .
C22 H22 1.0000 .
C23 O23 1.422(17) .
C23 C24 1.597(18) .
C23 H23 1.0000 .
C24 C25 1.493(19) .
C24 C33 1.52(2) .
C24 H24 1.0000 .
C25 O25 1.477(17) .
C25 C26 1.56(2) .
C25 H25 1.0000 .
C26 C27 1.50(2) .
C26 C34 1.58(2) .
C26 H26 1.0000 .
C27 O27 1.44(2) .
C27 C28 1.53(2) .
C27 H27 1.0000 .
C28 C29 1.51(2) .
C28 C35 1.55(2) .
C28 H28 1.0000 .
C29 H29 0.9500 .
C30 H30A 0.9800 .
C30 H30B 0.9800 .
C30 H30C 0.9800 .
C31 H31A 0.9800 .
C31 H31B 0.9800 .
C31 H31C 0.9800 .
C32 H32A 0.9800 .
C32 H32B 0.9800 .
C32 H32C 0.9800 .
C33 H33A 0.9800 .
C33 H33B 0.9800 .
C33 H33C 0.9800 .
C34 H34A 0.9800 .
C34 H34B 0.9800 .
C34 H34C 0.9800 .
C35 H35A 0.9800 .
C35 H35B 0.9800 .
C35 H35C 0.9800 .
N1 H1 0.8800 .
O6 H6 0.8400 .
O8 H8 0.8400 .
O21 H21A 0.8400 .
O23 H23A 0.8400 .
O25 H25A 0.8400 .
O27 H27A 0.8400 .
O3W O3W 0.66(6) 2_665

loop_
_geom_hbond_atom_site_label_D
_geom_hbond_atom_site_label_H
_geom_hbond_atom_site_label_A
_geom_hbond_site_symmetry_A
_geom_hbond_distance_DH
_geom_hbond_distance_HA
_geom_hbond_distance_DA
_geom_hbond_angle_DHA
N1 H1 O1W . 0.88 2.11 2.934(19) 154
O6 H6 O4WA 3_555 0.84 1.82 2.61(3) 156
O6 H6 O4WB 3_555 0.84 2.19 2.84(3) 134
O8 H8 O1 . 0.84 1.86 2.60(2) 147
O21 H21A O27 3_546 0.84 2.38 2.971(17) 128
O23 H23A O1W 4_466 0.84 2.16 2.843(16) 139
O25 H25A O23 . 0.84 2.13 2.775(14) 133

loop_
_geom_torsion_atom_site_label_1
_geom_torsion_atom_site_label_2
_geom_torsion_atom_site_label_3
_geom_torsion_atom_site_label_4
_geom_torsion
O1 C1 C2 C3 176.7(18)
C9 C1 C2 C3 0(3)
O1 C1 C2 N1 -3(3)
C9 C1 C2 N1 -179.4(15)
N1 C2 C3 C30 3(3)
C1 C2 C3 C30 -176.1(18)
N1 C2 C3 C4 -175.4(14)
C1 C2 C3 C4 5(3)
C2 C3 C4 O4 163.1(16)
C30 C3 C4 O4 -16(2)
C2 C3 C4 C10 -9(2)
C30 C3 C4 C10 172.0(14)
C10 C5 C6 O6 179.6(17)
C11 C5 C6 O6 -1(2)
C10 C5 C6 C7 -4(2)
C11 C5 C6 C7 175.2(14)
O6 C6 C7 C8 176.7(18)
C5 C6 C7 C8 1(2)
O6 C6 C7 C14 -3(3)
C5 C6 C7 C14 -178.7(17)
C6 C7 C8 O8 -178.2(16)
C14 C7 C8 O8 1(3)
C6 C7 C8 C9 0(3)
C14 C7 C8 C9 180(2)
O1 C1 C9 C10 -178.0(17)
C2 C1 C9 C10 -1(3)
O1 C1 C9 C8 2(3)
C2 C1 C9 C8 178.5(17)
C7 C8 C9 C10 2(3)
O8 C8 C9 C10 -179.6(15)
C7 C8 C9 C1 -177.9(19)
O8 C8 C9 C1 0(3)
C6 C5 C10 C9 7(3)
C11 C5 C10 C9 -172.1(16)
C6 C5 C10 C4 -176.0(15)
C11 C5 C10 C4 5(3)
C1 C9 C10 C5 174.1(18)
C8 C9 C10 C5 -6(2)
C1 C9 C10 C4 -3(2)
C8 C9 C10 C4 177.4(14)
O4 C4 C10 C5 19(2)
C3 C4 C10 C5 -169.3(15)
O4 C4 C10 C9 -164.4(15)
C3 C4 C10 C9 8(2)
C10 C5 C11 O11 -115(2)
C6 C5 C11 O11 65(2)
C10 C5 C11 C12 64(2)
C6 C5 C11 C12 -115.5(16)
O11 C11 C12 C29 -167.3(17)
C5 C11 C12 C29 13(2)
O11 C11 C12 C13 14(2)
C5 C11 C12 C13 -165.2(14)
O15 C15 C16 C17 -19(3)
N1 C15 C16 C17 163.7(16)
C15 C16 C17 C18 -7(3)
C16 C17 C18 C19 166.8(16)
C17 C18 C19 C20 174.2(15)
C18 C19 C20 C31 -147.8(16)
C18 C19 C20 C21 85.8(18)
C31 C20 C21 O21 -58.4(17)
C19 C20 C21 O21 68.3(16)
C31 C20 C21 C22 172.4(14)
C19 C20 C21 C22 -60.9(18)
O21 C21 C22 C32 -27.9(17)
C20 C21 C22 C32 97.7(16)
O21 C21 C22 C23 95.3(14)
C20 C21 C22 C23 -139.1(13)
C32 C22 C23 O23 -169.3(12)
C21 C22 C23 O23 70.6(14)
C32 C22 C23 C24 -47.3(17)
C21 C22 C23 C24 -167.5(12)
O23 C23 C24 C25 68.5(14)
C22 C23 C24 C25 -52.8(16)
O23 C23 C24 C33 -61.2(15)
C22 C23 C24 C33 177.5(12)
C33 C24 C25 O25 65.1(15)
C23 C24 C25 O25 -61.7(14)
C33 C24 C25 C26 -55.5(17)
C23 C24 C25 C26 177.7(11)
O25 C25 C26 C27 59.1(15)
C24 C25 C26 C27 -178.8(12)
O25 C25 C26 C34 -178.6(12)
C24 C25 C26 C34 -56.5(16)
C25 C26 C27 O27 65.3(17)
C34 C26 C27 O27 -54.1(18)
C25 C26 C27 C28 -173.3(13)
C34 C26 C27 C28 67.3(18)
O27 C27 C28 C29 -41.1(18)
C26 C27 C28 C29 -167.3(13)
O27 C27 C28 C35 -162.1(14)
C26 C27 C28 C35 71.7(19)
C11 C12 C29 C28 -170.1(14)
C13 C12 C29 C28 8(3)
C27 C28 C29 C12 137.5(17)
C35 C28 C29 C12 -101(2)
O15 C15 N1 C2 -10(2)
C16 C15 N1 C2 167.8(14)
C3 C2 N1 C15 -63(2)
C1 C2 N1 C15 116.2(18)
